data_2235181
loop_
_publ_author_name
'Miro\<sov\'a, Pavla'
'Ne\<cas, Marek'
'V\'icha, Robert'

_publ_section_title
;
 2-Methyl-2-(3-nitrophenyl)-1,3-dithiane
;
_journal_coeditor_code NK2160
_journal_issue 6
_journal_name_full 'Acta Crystallographica Section E'
_journal_page_first o1827
_journal_paper_doi 10.1107/S1600536812022283
_journal_volume 68
_journal_year 2012
_chemical_formula_iupac 'C11 H13 N O2 S2'
_chemical_formula_moiety 'C11 H13 N O2 S2'
_chemical_formula_sum 'C11 H13 N O2 S2'
_chemical_formula_weight 255.36
_chemical_melting_point 350
_chemical_name_systematic
;
2-Methyl-2-(3-nitrophenyl)-1,3-dithiane
;
_space_group_IT_number 61
_symmetry_cell_setting orthorhombic
_symmetry_space_group_name_Hall '-P 2ac 2ab'
_symmetry_space_group_name_H-M 'P b c a'
_atom_sites_solution_hydrogens geom
_atom_sites_solution_primary direct
_atom_sites_solution_secondary difmap
_cell_angle_alpha 90.00
_cell_angle_beta 90.00
_cell_angle_gamma 90.00
_cell_formula_units_Z 8
_cell_length_a 13.5388(3)
_cell_length_b 7.26600(10)
_cell_length_c 24.1083(4)
_cell_measurement_reflns_used 29781
_cell_measurement_temperature 120(2)
_cell_measurement_theta_max 27.10
_cell_measurement_theta_min 2.93
_cell_volume 2371.60(7)
_computing_cell_refinement 'CrysAlis RED (Oxford Diffraction, 2009)'
_computing_data_collection 'CrysAlis CCD (Oxford Diffraction, 2009)'
_computing_data_reduction 'CrysAlis RED (Oxford Diffraction, 2009)'
_computing_molecular_graphics 'ORTEP-3 (Farrugia, 1997) and Mercury (Macrae <i>et al.</i>, 2008)'
_computing_publication_material 'SHELXL97 (Sheldrick, 2008'
_computing_structure_refinement 'SHELXL97 (Sheldrick, 2008)'
_computing_structure_solution 'SIR92 (Altomare <i>et al.</i>, 1993)'
_diffrn_ambient_temperature 120(2)
_diffrn_detector_area_resol_mean 8.4353
_diffrn_measured_fraction_theta_full 0.999
_diffrn_measured_fraction_theta_max 0.999
_diffrn_measurement_device_type 'Oxford Diffraction Xcalibur Sapphire2'
_diffrn_measurement_method '\w scan'
_diffrn_radiation_monochromator graphite
_diffrn_radiation_source 'Enhance (Mo) X-ray Source'
_diffrn_radiation_type MoK\a
_diffrn_radiation_wavelength 0.71073
_diffrn_reflns_av_R_equivalents 0.0162
_diffrn_reflns_av_sigmaI/netI 0.0077
_diffrn_reflns_limit_h_max 10
_diffrn_reflns_limit_h_min -16
_diffrn_reflns_limit_k_max 8
_diffrn_reflns_limit_k_min -8
_diffrn_reflns_limit_l_max 28
_diffrn_reflns_limit_l_min -28
_diffrn_reflns_number 25370
_diffrn_reflns_theta_full 24.99
_diffrn_reflns_theta_max 24.99
_diffrn_reflns_theta_min 3.29
_diffrn_standards_number 0
_exptl_absorpt_coefficient_mu 0.433
_exptl_absorpt_correction_T_max 1.000
_exptl_absorpt_correction_T_min 0.899
_exptl_absorpt_correction_type multi-scan
_exptl_absorpt_process_details '(CrysAlis RED; Oxford Diffraction, 2009)'
_exptl_crystal_colour yellow
_exptl_crystal_density_diffrn 1.430
_exptl_crystal_density_method 'not measured'
_exptl_crystal_description block
_exptl_crystal_F_000 1072
_exptl_crystal_size_max 0.40
_exptl_crystal_size_mid 0.40
_exptl_crystal_size_min 0.30
_refine_diff_density_max 0.379
_refine_diff_density_min -0.192
_refine_ls_extinction_method none
_refine_ls_goodness_of_fit_ref 1.081
_refine_ls_hydrogen_treatment constr
_refine_ls_matrix_type full
_refine_ls_number_parameters 145
_refine_ls_number_reflns 2086
_refine_ls_number_restraints 0
_refine_ls_restrained_S_all 1.081
_refine_ls_R_factor_all 0.0321
_refine_ls_R_factor_gt 0.0266
_refine_ls_shift/su_max 0.001
_refine_ls_shift/su_mean 0.000
_refine_ls_structure_factor_coef Fsqd
_refine_ls_weighting_details 'calc w=1/[\s^2^(Fo^2^)+(0.0353P)^2^+1.7194P] where P=(Fo^2^+2Fc^2^)/3'
_refine_ls_weighting_scheme calc
_refine_ls_wR_factor_gt 0.0689
_refine_ls_wR_factor_ref 0.0738
_reflns_number_gt 1871
_reflns_number_total 2086
_reflns_threshold_expression >2\s(I)
_cod_data_source_file nk2160.cif
_cod_data_source_block I
_cod_database_code 2235181
_cod_database_fobs_code 2235181

loop_
_symmetry_equiv_pos_as_xyz
'x, y, z'
'-x+1/2, -y, z+1/2'
'-x, y+1/2, -z+1/2'
'x+1/2, -y+1/2, -z'
'-x, -y, -z'
'x-1/2, y, -z-1/2'
'x, -y-1/2, z-1/2'
'-x-1/2, y-1/2, z'

loop_
_atom_site_type_symbol
_atom_site_label
_atom_site_fract_x
_atom_site_fract_y
_atom_site_fract_z
_atom_site_U_iso_or_equiv
_atom_site_adp_type
_atom_site_calc_flag
_atom_site_refinement_flags
_atom_site_occupancy
_atom_site_symmetry_multiplicity
S S1 0.42653(3) 0.06433(6) 0.318872(16) 0.02260(13) Uani d . 1 1
S S2 0.34860(3) 0.31750(6) 0.406194(17) 0.02437(13) Uani d . 1 1
O O1 0.78844(9) 0.06238(18) 0.31090(5) 0.0316(3) Uani d . 1 1
O O2 0.88864(8) 0.19994(18) 0.36717(6) 0.0351(3) Uani d . 1 1
N N1 0.80521(10) 0.15222(19) 0.35301(6) 0.0237(3) Uani d . 1 1
C C1 0.72158(11) 0.2054(2) 0.38863(6) 0.0193(3) Uani d . 1 1
C C2 0.62711(12) 0.1592(2) 0.37124(6) 0.0178(3) Uani d . 1 1
H H2A 0.6174 0.0953 0.3373 0.021 Uiso calc R 1 1
C C3 0.54695(11) 0.2075(2) 0.40399(6) 0.0169(3) Uani d . 1 1
C C4 0.56495(12) 0.3022(2) 0.45353(7) 0.0211(3) Uani d . 1 1
H H4A 0.5108 0.3381 0.4761 0.025 Uiso calc R 1 1
C C5 0.66055(13) 0.3445(2) 0.47029(7) 0.0241(4) Uani d . 1 1
H H5A 0.6710 0.4072 0.5044 0.029 Uiso calc R 1 1
C C6 0.74045(12) 0.2961(2) 0.43775(6) 0.0222(4) Uani d . 1 1
H H6A 0.8061 0.3244 0.4488 0.027 Uiso calc R 1 1
C C7 0.44172(11) 0.1432(2) 0.39012(6) 0.0186(3) Uani d . 1 1
C C8 0.44276(12) 0.2773(3) 0.28100(7) 0.0277(4) Uani d . 1 1
H H8A 0.5094 0.3267 0.2890 0.033 Uiso calc R 1 1
H H8B 0.4394 0.2507 0.2408 0.033 Uiso calc R 1 1
C C9 0.36643(13) 0.4236(3) 0.29500(8) 0.0315(4) Uani d . 1 1
H H9A 0.3746 0.5290 0.2694 0.038 Uiso calc R 1 1
H H9B 0.2995 0.3722 0.2892 0.038 Uiso calc R 1 1
C C10 0.37475(13) 0.4923(2) 0.35432(8) 0.0299(4) Uani d . 1 1
H H10A 0.3283 0.5961 0.3595 0.036 Uiso calc R 1 1
H H10B 0.4424 0.5397 0.3604 0.036 Uiso calc R 1 1
C C11 0.41696(13) -0.0232(2) 0.42694(7) 0.0265(4) Uani d . 1 1
H H11A 0.4648 -0.1218 0.4201 0.040 Uiso calc R 1 1
H H11B 0.3503 -0.0672 0.4182 0.040 Uiso calc R 1 1
H H11C 0.4199 0.0134 0.4660 0.040 Uiso calc R 1 1

loop_
_atom_site_aniso_label
_atom_site_aniso_U_11
_atom_site_aniso_U_22
_atom_site_aniso_U_33
_atom_site_aniso_U_12
_atom_site_aniso_U_13
_atom_site_aniso_U_23
S1 0.0192(2) 0.0278(2) 0.0209(2) -0.00284(16) -0.00093(15) -0.00663(16)
S2 0.0173(2) 0.0303(2) 0.0255(2) 0.00491(17) 0.00228(16) -0.00487(17)
O1 0.0243(7) 0.0412(7) 0.0293(6) -0.0001(6) 0.0060(5) -0.0056(6)
O2 0.0139(6) 0.0411(8) 0.0503(8) -0.0024(5) -0.0002(6) 0.0003(6)
N1 0.0170(7) 0.0241(7) 0.0299(8) 0.0003(6) 0.0011(6) 0.0070(6)
C1 0.0177(8) 0.0162(7) 0.0239(8) 0.0014(6) 0.0012(6) 0.0044(6)
C2 0.0191(8) 0.0168(7) 0.0176(7) 0.0003(6) -0.0018(6) 0.0009(6)
C3 0.0180(8) 0.0159(7) 0.0169(7) 0.0003(6) -0.0009(6) 0.0028(6)
C4 0.0233(8) 0.0196(8) 0.0204(8) 0.0002(7) 0.0016(6) 0.0004(6)
C5 0.0300(9) 0.0212(8) 0.0210(8) -0.0035(7) -0.0061(7) -0.0007(6)
C6 0.0200(8) 0.0192(8) 0.0275(8) -0.0044(7) -0.0070(7) 0.0056(6)
C7 0.0161(8) 0.0220(8) 0.0177(7) 0.0005(6) 0.0012(6) -0.0018(6)
C8 0.0229(9) 0.0414(10) 0.0189(8) -0.0022(8) -0.0021(7) 0.0043(7)
C9 0.0233(9) 0.0390(10) 0.0323(9) 0.0005(8) -0.0048(8) 0.0118(8)
C10 0.0227(9) 0.0245(9) 0.0426(10) 0.0038(7) -0.0017(8) 0.0016(8)
C11 0.0205(8) 0.0296(9) 0.0294(9) -0.0057(7) 0.0004(7) 0.0044(7)

loop_
_atom_type_symbol
_atom_type_description
_atom_type_scat_dispersion_real
_atom_type_scat_dispersion_imag
_atom_type_scat_source
C C 0.0033 0.0016 'International Tables Vol C Tables 4.2.6.8 and 6.1.1.4'
H H 0.0000 0.0000 'International Tables Vol C Tables 4.2.6.8 and 6.1.1.4'
N N 0.0061 0.0033 'International Tables Vol C Tables 4.2.6.8 and 6.1.1.4'
O O 0.0106 0.0060 'International Tables Vol C Tables 4.2.6.8 and 6.1.1.4'
S S 0.1246 0.1234 'International Tables Vol C Tables 4.2.6.8 and 6.1.1.4'

loop_
_geom_angle_atom_site_label_1
_geom_angle_atom_site_label_2
_geom_angle_atom_site_label_3
_geom_angle
C8 S1 C7 101.13(8)
C10 S2 C7 101.75(8)
O1 N1 O2 123.30(14)
O1 N1 C1 118.64(13)
O2 N1 C1 118.06(14)
C6 C1 C2 123.08(15)
C6 C1 N1 118.92(14)
C2 C1 N1 117.99(14)
C1 C2 C3 119.22(14)
C1 C2 H2A 120.4
C3 C2 H2A 120.4
C2 C3 C4 118.28(14)
C2 C3 C7 121.65(13)
C4 C3 C7 119.78(14)
C5 C4 C3 121.25(15)
C5 C4 H4A 119.4
C3 C4 H4A 119.4
C6 C5 C4 120.50(15)
C6 C5 H5A 119.8
C4 C5 H5A 119.8
C1 C6 C5 117.65(15)
C1 C6 H6A 121.2
C5 C6 H6A 121.2
C3 C7 C11 108.41(13)
C3 C7 S1 113.92(10)
C11 C7 S1 105.81(11)
C3 C7 S2 112.50(11)
C11 C7 S2 105.78(11)
S1 C7 S2 109.86(8)
C9 C8 S1 113.79(12)
C9 C8 H8A 108.8
S1 C8 H8A 108.8
C9 C8 H8B 108.8
S1 C8 H8B 108.8
H8A C8 H8B 107.7
C10 C9 C8 112.84(14)
C10 C9 H9A 109.0
C8 C9 H9A 109.0
C10 C9 H9B 109.0
C8 C9 H9B 109.0
H9A C9 H9B 107.8
C9 C10 S2 113.85(13)
C9 C10 H10A 108.8
S2 C10 H10A 108.8
C9 C10 H10B 108.8
S2 C10 H10B 108.8
H10A C10 H10B 107.7
C7 C11 H11A 109.5
C7 C11 H11B 109.5
H11A C11 H11B 109.5
C7 C11 H11C 109.5
H11A C11 H11C 109.5
H11B C11 H11C 109.5

loop_
_geom_bond_atom_site_label_1
_geom_bond_atom_site_label_2
_geom_bond_distance
S1 C8 1.8098(18)
S1 C7 1.8224(15)
S2 C10 1.8171(19)
S2 C7 1.8285(16)
O1 N1 1.2282(18)
O2 N1 1.2298(18)
N1 C1 1.473(2)
C1 C6 1.379(2)
C1 C2 1.387(2)
C2 C3 1.387(2)
C2 H2A 0.9500
C3 C4 1.399(2)
C3 C7 1.536(2)
C4 C5 1.390(2)
C4 H4A 0.9500
C5 C6 1.382(2)
C5 H5A 0.9500
C6 H6A 0.9500
C7 C11 1.537(2)
C8 C9 1.521(3)
C8 H8A 0.9900
C8 H8B 0.9900
C9 C10 1.519(3)
C9 H9A 0.9900
C9 H9B 0.9900
C10 H10A 0.9900
C10 H10B 0.9900
C11 H11A 0.9800
C11 H11B 0.9800
C11 H11C 0.9800
